data_8107465
loop_
_publ_author_name
'Herbig, Marcus'
'B\"ohme, Uwe'

_publ_section_title
;
 The crystal structure of
 4--(4,4,5,5--tetramethyl--1,3,2--dioxaborolan--2--yl)morpholine,
 C10H20BNO3
;
_journal_issue 3
_journal_name_full 'Zeitschrift f\"ur Kristallographie - New Crystal Structures'
_journal_page_first 449
_journal_page_last 450
_journal_paper_doi 10.1515/ncrs-2023-0030
_journal_volume 238
_journal_year 2023
_chemical_formula_moiety 'C10 H20 B N O3'
_chemical_formula_sum 'C10 H20 B N O3'
_chemical_formula_weight 213.08
_space_group_crystal_system monoclinic
_space_group_IT_number 14
_space_group_name_Hall '-P 2ybc'
_space_group_name_H-M_alt 'P 1 21/c 1'
_atom_sites_solution_hydrogens geom
_atom_sites_solution_primary direct
_audit_creation_method SHELXL-2017/1
_cell_angle_alpha 90
_cell_angle_beta 105.111(6)
_cell_angle_gamma 90
_cell_formula_units_Z 4
_cell_length_a 11.0681(8)
_cell_length_b 6.1883(3)
_cell_length_c 18.1603(13)
_cell_measurement_reflns_used 14127
_cell_measurement_temperature 153(2)
_cell_measurement_theta_max 27.45
_cell_measurement_theta_min 3.37
_cell_volume 1200.84(14)
_computing_cell_refinement 'STOE X-AREA [1]'
_computing_data_collection 'STOE X-AREA [1]'
_computing_data_reduction 'STOE X-RED [1]'
_computing_molecular_graphics 'ORTEP3 [4]'
_computing_publication_material 'SHELXL-2017/1 [3]'
_computing_structure_refinement 'SHELXL-2017/1  [3]'
_computing_structure_solution 'SHELXT  [2]'
_diffrn_ambient_temperature 153
_diffrn_detector 'image plate (34 cm diameter)'
_diffrn_detector_area_resol_mean 6.67
_diffrn_detector_type STOE
_diffrn_measured_fraction_theta_full 0.998
_diffrn_measured_fraction_theta_max 0.995
_diffrn_measurement_details ' 288 frames, detector distance = 119 mm'
_diffrn_measurement_device '2-circle goniometer'
_diffrn_measurement_device_type 'STOE IPDS 2T'
_diffrn_measurement_method 'rotation method'
_diffrn_radiation_collimation '0.5 mm diameter, monocapillary'
_diffrn_radiation_monochromator 'plane graphite'
_diffrn_radiation_polarisn_norm 0
_diffrn_radiation_type 'Mo K\a'
_diffrn_radiation_wavelength 0.71073
_diffrn_reflns_av_R_equivalents 0.0434
_diffrn_reflns_av_unetI/netI 0.0216
_diffrn_reflns_Laue_measured_fraction_full 0.998
_diffrn_reflns_Laue_measured_fraction_max 0.995
_diffrn_reflns_limit_h_max 14
_diffrn_reflns_limit_h_min -14
_diffrn_reflns_limit_k_max 7
_diffrn_reflns_limit_k_min -7
_diffrn_reflns_limit_l_max 23
_diffrn_reflns_limit_l_min -22
_diffrn_reflns_number 14127
_diffrn_reflns_point_group_measured_fraction_full 0.998
_diffrn_reflns_point_group_measured_fraction_max 0.995
_diffrn_reflns_theta_full 25.242
_diffrn_reflns_theta_max 27.194
_diffrn_reflns_theta_min 3.368
_diffrn_source 'sealed X-ray tube, 12 x 0.4 mm long-fine focus'
_diffrn_source_current 40
_diffrn_source_power 2.000
_diffrn_source_voltage 50
_exptl_absorpt_coefficient_mu 0.084
_exptl_absorpt_correction_T_max 0.9730
_exptl_absorpt_correction_T_min 0.8841
_exptl_absorpt_correction_type integration
_exptl_absorpt_process_details 'X-RED; Stoe, 2009'
_exptl_crystal_colour Colourless
_exptl_crystal_density_diffrn 1.179
_exptl_crystal_description Plate
_exptl_crystal_F_000 464
_exptl_crystal_size_max 0.450
_exptl_crystal_size_mid 0.250
_exptl_crystal_size_min 0.200
_refine_diff_density_max 0.254
_refine_diff_density_min -0.154
_refine_diff_density_rms 0.031
_refine_ls_extinction_coef .
_refine_ls_extinction_method none
_refine_ls_goodness_of_fit_ref 1.092
_refine_ls_hydrogen_treatment constr
_refine_ls_matrix_type full
_refine_ls_number_parameters 140
_refine_ls_number_reflns 2663
_refine_ls_number_restraints 0
_refine_ls_restrained_S_all 1.092
_refine_ls_R_factor_all 0.0439
_refine_ls_R_factor_gt 0.0338
_refine_ls_shift/su_max 0.000
_refine_ls_shift/su_mean 0.000
_refine_ls_structure_factor_coef Fsqd
_refine_ls_weighting_details 'w=1/[\s^2^(Fo^2^)+(0.0316P)^2^+0.3022P] where P=(Fo^2^+2Fc^2^)/3'
_refine_ls_weighting_scheme calc
_refine_ls_wR_factor_gt 0.0782
_refine_ls_wR_factor_ref 0.0861
_reflns_Friedel_coverage 0.000
_reflns_Friedel_fraction_full .
_reflns_Friedel_fraction_max .
_reflns_number_gt 2235
_reflns_number_total 2663
_reflns_threshold_expression 'I > 2\s(I)'
_cod_data_source_file suppl_j_ncrs-2023-0030_suppl.cif
_cod_data_source_block MH513_1
_cod_original_sg_symbol_H-M 'P 21/c'
_cod_database_code 8107465
_shelx_shelxl_version_number 2017/1
_shelx_space_group_comment
;
The symmetry employed for this shelxl refinement is uniquely defined
by the following loop, which should always be used as a source of
symmetry information in preference to the above space-group names.
They are only intended as comments.
;
_shelx_estimated_absorpt_t_min 0.963
_shelx_estimated_absorpt_t_max 0.983
_publcif_funding_html
;
;

loop_
_space_group_symop_operation_xyz
'x, y, z'
'-x, y+1/2, -z+1/2'
'-x, -y, -z'
'x, -y-1/2, z-1/2'

loop_
_atom_site_label
_atom_site_type_symbol
_atom_site_fract_x
_atom_site_fract_y
_atom_site_fract_z
_atom_site_U_iso_or_equiv
_atom_site_adp_type
_atom_site_occupancy
_atom_site_site_symmetry_order
_atom_site_calc_flag
_atom_site_refinement_flags_posn
_atom_site_refinement_flags_adp
_atom_site_refinement_flags_occupancy
_atom_site_disorder_assembly
_atom_site_disorder_group
B1 B 0.26364(11) 0.28816(19) 0.48106(7) 0.0234(2) Uani 1 1 d . . . . .
O1 O 0.35529(7) 0.23210(13) 0.54606(4) 0.02751(19) Uani 1 1 d . . . . .
O2 O 0.18477(7) 0.44944(12) 0.49341(4) 0.02599(18) Uani 1 1 d . . . . .
C1 C 0.34902(10) 0.39470(18) 0.60321(6) 0.0268(2) Uani 1 1 d . . . . .
C2 C 0.21010(10) 0.47318(17) 0.57596(6) 0.0248(2) Uani 1 1 d . . . . .
C3 C 0.44204(12) 0.5722(2) 0.59845(8) 0.0391(3) Uani 1 1 d . . . . .
H3A H 0.525489 0.509092 0.605470 0.059 Uiso 1 1 calc R U . . .
H3B H 0.444228 0.679558 0.638443 0.059 Uiso 1 1 calc R U . . .
H3C H 0.416247 0.642113 0.548371 0.059 Uiso 1 1 calc R U . . .
C4 C 0.38405(12) 0.2889(2) 0.68126(7) 0.0375(3) Uani 1 1 d . . . . .
H4A H 0.332664 0.159548 0.680496 0.056 Uiso 1 1 calc R U . . .
H4B H 0.369452 0.390741 0.719365 0.056 Uiso 1 1 calc R U . . .
H4C H 0.472648 0.248115 0.694328 0.056 Uiso 1 1 calc R U . . .
C5 C 0.18759(13) 0.70723(19) 0.59385(7) 0.0354(3) Uani 1 1 d . . . . .
H5A H 0.240123 0.801645 0.571840 0.053 Uiso 1 1 calc R U . . .
H5B H 0.208805 0.727580 0.649260 0.053 Uiso 1 1 calc R U . . .
H5C H 0.099303 0.743467 0.571987 0.053 Uiso 1 1 calc R U . . .
C6 C 0.11912(11) 0.3267(2) 0.60222(7) 0.0315(3) Uani 1 1 d . . . . .
H6A H 0.033124 0.365720 0.575342 0.047 Uiso 1 1 calc R U . . .
H6B H 0.130744 0.343934 0.657269 0.047 Uiso 1 1 calc R U . . .
H6C H 0.134889 0.175989 0.590961 0.047 Uiso 1 1 calc R U . . .
N1 N 0.25101(8) 0.19277(15) 0.40961(5) 0.0260(2) Uani 1 1 d . . . . .
C7 C 0.32938(10) 0.01700(18) 0.39482(6) 0.0287(2) Uani 1 1 d . . . . .
H7A H 0.388500 -0.028772 0.443184 0.034 Uiso 1 1 calc R U . . .
H7B H 0.378696 0.067386 0.359821 0.034 Uiso 1 1 calc R U . . .
C8 C 0.24809(12) -0.17242(19) 0.35943(7) 0.0344(3) Uani 1 1 d . . . . .
H8A H 0.301403 -0.287892 0.346932 0.041 Uiso 1 1 calc R U . . .
H8B H 0.205397 -0.231453 0.396646 0.041 Uiso 1 1 calc R U . . .
O3 O 0.15666(8) -0.10884(14) 0.29171(5) 0.0361(2) Uani 1 1 d . . . . .
C9 C 0.07691(11) 0.0550(2) 0.30894(7) 0.0324(3) Uani 1 1 d . . . . .
H9A H 0.032906 -0.002381 0.345761 0.039 Uiso 1 1 calc R U . . .
H9B H 0.013130 0.095937 0.261815 0.039 Uiso 1 1 calc R U . . .
C10 C 0.15182(10) 0.25192(18) 0.34232(6) 0.0271(2) Uani 1 1 d . . . . .
H10A H 0.189093 0.317892 0.303686 0.033 Uiso 1 1 calc R U . . .
H10B H 0.095932 0.359964 0.356573 0.033 Uiso 1 1 calc R U . . .

loop_
_atom_site_aniso_label
_atom_site_aniso_U_11
_atom_site_aniso_U_22
_atom_site_aniso_U_33
_atom_site_aniso_U_23
_atom_site_aniso_U_13
_atom_site_aniso_U_12
B1 0.0233(5) 0.0230(6) 0.0242(6) 0.0010(4) 0.0069(4) -0.0015(4)
O1 0.0273(4) 0.0304(4) 0.0237(4) -0.0026(3) 0.0049(3) 0.0053(3)
O2 0.0290(4) 0.0263(4) 0.0224(4) -0.0003(3) 0.0063(3) 0.0041(3)
C1 0.0278(5) 0.0297(6) 0.0226(5) -0.0037(4) 0.0061(4) -0.0012(4)
C2 0.0287(5) 0.0238(5) 0.0226(5) -0.0010(4) 0.0081(4) 0.0002(4)
C3 0.0320(6) 0.0441(7) 0.0405(7) -0.0057(6) 0.0085(5) -0.0099(6)
C4 0.0390(6) 0.0472(7) 0.0248(6) 0.0013(5) 0.0056(5) 0.0052(6)
C5 0.0456(7) 0.0260(6) 0.0366(6) -0.0044(5) 0.0143(5) 0.0022(5)
C6 0.0319(6) 0.0312(6) 0.0346(6) 0.0003(5) 0.0144(5) 0.0002(5)
N1 0.0254(4) 0.0270(5) 0.0244(4) -0.0023(4) 0.0043(3) 0.0039(4)
C7 0.0274(5) 0.0300(6) 0.0293(6) -0.0038(4) 0.0085(4) 0.0025(4)
C8 0.0372(6) 0.0253(6) 0.0400(7) -0.0017(5) 0.0089(5) 0.0014(5)
O3 0.0373(5) 0.0317(5) 0.0364(5) -0.0094(3) 0.0042(4) -0.0025(4)
C9 0.0283(6) 0.0337(6) 0.0336(6) -0.0027(5) 0.0053(5) -0.0021(5)
C10 0.0298(5) 0.0275(6) 0.0230(5) 0.0010(4) 0.0049(4) 0.0014(4)

loop_
_atom_type_symbol
_atom_type_description
_atom_type_scat_dispersion_real
_atom_type_scat_dispersion_imag
_atom_type_scat_source
C C 0.0033 0.0016 'International Tables Vol C Tables 4.2.6.8 and 6.1.1.4'
H H 0.0000 0.0000 'International Tables Vol C Tables 4.2.6.8 and 6.1.1.4'
B B 0.0013 0.0007 'International Tables Vol C Tables 4.2.6.8 and 6.1.1.4'
N N 0.0061 0.0033 'International Tables Vol C Tables 4.2.6.8 and 6.1.1.4'
O O 0.0106 0.0060 'International Tables Vol C Tables 4.2.6.8 and 6.1.1.4'

loop_
_exptl_crystal_face_index_h
_exptl_crystal_face_index_k
_exptl_crystal_face_index_l
_exptl_crystal_face_perp_dist
7 3 30 0.4995
15 -5 -12 0.9136
2 -1 -10 0.4424
8 3 -30 0.2859
0 -2 15 0.4360
-30 0 17 0.6848
-8 1 -30 0.4873
-4 1 15 0.3886
-9 -5 30 0.4436

loop_
_geom_angle_atom_site_label_1
_geom_angle_atom_site_label_2
_geom_angle_atom_site_label_3
_geom_angle
_geom_angle_site_symmetry_1
_geom_angle_site_symmetry_3
O2 B1 O1 113.32(9) . .
O2 B1 N1 122.72(10) . .
O1 B1 N1 123.96(10) . .
B1 O1 C1 105.85(8) . .
B1 O2 C2 106.20(8) . .
O1 C1 C4 108.59(9) . .
O1 C1 C3 107.37(9) . .
C4 C1 C3 110.63(10) . .
O1 C1 C2 102.36(8) . .
C4 C1 C2 114.84(9) . .
C3 C1 C2 112.41(10) . .
O2 C2 C5 108.51(9) . .
O2 C2 C6 107.25(9) . .
C5 C2 C6 110.02(9) . .
O2 C2 C1 101.74(8) . .
C5 C2 C1 115.52(9) . .
C6 C2 C1 113.09(9) . .
C1 C3 H3A 109.5 . .
C1 C3 H3B 109.5 . .
H3A C3 H3B 109.5 . .
C1 C3 H3C 109.5 . .
H3A C3 H3C 109.5 . .
H3B C3 H3C 109.5 . .
C1 C4 H4A 109.5 . .
C1 C4 H4B 109.5 . .
H4A C4 H4B 109.5 . .
C1 C4 H4C 109.5 . .
H4A C4 H4C 109.5 . .
H4B C4 H4C 109.5 . .
C2 C5 H5A 109.5 . .
C2 C5 H5B 109.5 . .
H5A C5 H5B 109.5 . .
C2 C5 H5C 109.5 . .
H5A C5 H5C 109.5 . .
H5B C5 H5C 109.5 . .
C2 C6 H6A 109.5 . .
C2 C6 H6B 109.5 . .
H6A C6 H6B 109.5 . .
C2 C6 H6C 109.5 . .
H6A C6 H6C 109.5 . .
H6B C6 H6C 109.5 . .
B1 N1 C7 124.39(9) . .
B1 N1 C10 122.81(9) . .
C7 N1 C10 112.71(9) . .
N1 C7 C8 109.82(9) . .
N1 C7 H7A 109.7 . .
C8 C7 H7A 109.7 . .
N1 C7 H7B 109.7 . .
C8 C7 H7B 109.7 . .
H7A C7 H7B 108.2 . .
O3 C8 C7 111.17(10) . .
O3 C8 H8A 109.4 . .
C7 C8 H8A 109.4 . .
O3 C8 H8B 109.4 . .
C7 C8 H8B 109.4 . .
H8A C8 H8B 108.0 . .
C8 O3 C9 110.22(9) . .
O3 C9 C10 110.75(9) . .
O3 C9 H9A 109.5 . .
C10 C9 H9A 109.5 . .
O3 C9 H9B 109.5 . .
C10 C9 H9B 109.5 . .
H9A C9 H9B 108.1 . .
N1 C10 C9 110.37(9) . .
N1 C10 H10A 109.6 . .
C9 C10 H10A 109.6 . .
N1 C10 H10B 109.6 . .
C9 C10 H10B 109.6 . .
H10A C10 H10B 108.1 . .

loop_
_geom_bond_atom_site_label_1
_geom_bond_atom_site_label_2
_geom_bond_distance
_geom_bond_site_symmetry_2
B1 O2 1.3822(14) .
B1 O1 1.3850(14) .
B1 N1 1.3989(15) .
O1 C1 1.4601(13) .
O2 C2 1.4590(12) .
C1 C4 1.5170(16) .
C1 C3 1.5232(16) .
C1 C2 1.5647(15) .
C2 C5 1.5191(15) .
C2 C6 1.5211(15) .
C3 H3A 0.9800 .
C3 H3B 0.9800 .
C3 H3C 0.9800 .
C4 H4A 0.9800 .
C4 H4B 0.9800 .
C4 H4C 0.9800 .
C5 H5A 0.9800 .
C5 H5B 0.9800 .
C5 H5C 0.9800 .
C6 H6A 0.9800 .
C6 H6B 0.9800 .
C6 H6C 0.9800 .
N1 C7 1.4592(14) .
N1 C10 1.4606(13) .
C7 C8 1.5150(16) .
C7 H7A 0.9900 .
C7 H7B 0.9900 .
C8 O3 1.4291(15) .
C8 H8A 0.9900 .
C8 H8B 0.9900 .
O3 C9 1.4313(14) .
C9 C10 1.5093(16) .
C9 H9A 0.9900 .
C9 H9B 0.9900 .
C10 H10A 0.9900 .
C10 H10B 0.9900 .

loop_
_geom_torsion_atom_site_label_1
_geom_torsion_atom_site_label_2
_geom_torsion_atom_site_label_3
_geom_torsion_atom_site_label_4
_geom_torsion
_geom_torsion_site_symmetry_1
_geom_torsion_site_symmetry_2
_geom_torsion_site_symmetry_3
_geom_torsion_site_symmetry_4
O2 B1 O1 C1 -9.96(12) . . . .
N1 B1 O1 C1 169.98(10) . . . .
O1 B1 O2 C2 -11.92(12) . . . .
N1 B1 O2 C2 168.15(10) . . . .
B1 O1 C1 C4 147.53(9) . . . .
B1 O1 C1 C3 -92.82(10) . . . .
B1 O1 C1 C2 25.70(10) . . . .
B1 O2 C2 C5 148.97(10) . . . .
B1 O2 C2 C6 -92.21(10) . . . .
B1 O2 C2 C1 26.73(10) . . . .
O1 C1 C2 O2 -31.98(10) . . . .
C4 C1 C2 O2 -149.43(9) . . . .
C3 C1 C2 O2 82.92(10) . . . .
O1 C1 C2 C5 -149.27(9) . . . .
C4 C1 C2 C5 93.28(12) . . . .
C3 C1 C2 C5 -34.37(13) . . . .
O1 C1 C2 C6 82.72(10) . . . .
C4 C1 C2 C6 -34.73(13) . . . .
C3 C1 C2 C6 -162.38(10) . . . .
O2 B1 N1 C7 -177.69(10) . . . .
O1 B1 N1 C7 2.38(17) . . . .
O2 B1 N1 C10 -1.39(17) . . . .
O1 B1 N1 C10 178.69(10) . . . .
B1 N1 C7 C8 123.92(11) . . . .
C10 N1 C7 C8 -52.71(12) . . . .
N1 C7 C8 O3 55.98(13) . . . .
C7 C8 O3 C9 -60.29(13) . . . .
C8 O3 C9 C10 60.11(12) . . . .
B1 N1 C10 C9 -123.62(11) . . . .
C7 N1 C10 C9 53.07(12) . . . .
O3 C9 C10 N1 -56.04(12) . . . .
